data_4309185
loop_
_publ_author_name
'Stanislav Groysman'
'Israel Goldberg'
'Zeev Goldschmidt'
'Moshe Kol'

_publ_section_title
;
Vanadium(III) and Vanadium(V) Amine Tris(Phenolate) Complexes
;
_journal_name_full 'Inorganic Chemistry'
_journal_page_first 5073
_journal_page_last 5080
_journal_paper_doi 10.1021/ic050084i
_journal_volume 44
_journal_year 2005
_chemical_formula_sum 'C29 H30 Cl6 N O7 V'
_chemical_formula_weight 768.21
_chemical_name_systematic
; 
 ? 
;
_space_group_IT_number 14
_symmetry_cell_setting monoclinic
_symmetry_space_group_name_Hall '-P 2ybc'
_symmetry_space_group_name_H-M 'P 1 21/c 1'
_atom_sites_solution_hydrogens geom
_atom_sites_solution_primary direct
_atom_sites_solution_secondary difmap
_audit_creation_method SHELXL-97
_cell_angle_alpha 90.00
_cell_angle_beta 101.2230(18)
_cell_angle_gamma 90.00
_cell_formula_units_Z 8
_cell_length_a 18.5420(4)
_cell_length_b 14.6950(4)
_cell_length_c 23.9320(5)
_cell_measurement_temperature 110(2)
_cell_volume 6396.2(3)
_computing_cell_refinement Denzo
_computing_data_collection 'Collect, Nonius B. V.'
_computing_data_reduction Denzo
_computing_structure_refinement 'SHELXL-97 (Sheldrick, 1997)'
_computing_structure_solution SIR-97
_diffrn_ambient_temperature 110(2)
_diffrn_detector_area_resol_mean '56 microns'
_diffrn_measured_fraction_theta_full 0.971
_diffrn_measured_fraction_theta_max 0.971
_diffrn_measurement_device_type 'Nonius KappaCCD'
_diffrn_measurement_method '1 deg Phi and Omega Scans'
_diffrn_radiation_monochromator graphite
_diffrn_radiation_source 'fine-focus sealed tube'
_diffrn_radiation_type MoK\a
_diffrn_radiation_wavelength 0.71073
_diffrn_reflns_av_R_equivalents 0.0000
_diffrn_reflns_av_sigmaI/netI 0.1224
_diffrn_reflns_limit_h_max 22
_diffrn_reflns_limit_h_min 0
_diffrn_reflns_limit_k_max 17
_diffrn_reflns_limit_k_min 0
_diffrn_reflns_limit_l_max 27
_diffrn_reflns_limit_l_min -29
_diffrn_reflns_number 11759
_diffrn_reflns_theta_full 25.66
_diffrn_reflns_theta_max 25.66
_diffrn_reflns_theta_min 1.88
_exptl_absorpt_coefficient_mu 0.859
_exptl_absorpt_correction_T_max 0.8470
_exptl_absorpt_correction_T_min 0.7827
_exptl_absorpt_correction_type multi-scan
_exptl_absorpt_process_details 'Blessing (1995)'
_exptl_crystal_colour blue
_exptl_crystal_density_diffrn 1.595
_exptl_crystal_density_method 'not measured'
_exptl_crystal_description prisms
_exptl_crystal_F_000 3136
_exptl_crystal_size_max 0.30
_exptl_crystal_size_mid 0.30
_exptl_crystal_size_min 0.20
_refine_diff_density_max 0.769
_refine_diff_density_min -0.431
_refine_diff_density_rms 0.092
_refine_ls_extinction_method none
_refine_ls_goodness_of_fit_ref 0.968
_refine_ls_hydrogen_treatment mixed
_refine_ls_matrix_type full
_refine_ls_number_parameters 809
_refine_ls_number_reflns 11759
_refine_ls_number_restraints 0
_refine_ls_restrained_S_all 0.968
_refine_ls_R_factor_all 0.1337
_refine_ls_R_factor_gt 0.0628
_refine_ls_shift/su_max 0.005
_refine_ls_shift/su_mean 0.000
_refine_ls_structure_factor_coef Fsqd
_refine_ls_weighting_details 'calc w=1/[\s^2^(Fo^2^)+(0.0582P)^2^+3.2773P] where P=(Fo^2^+2Fc^2^)/3'
_refine_ls_weighting_scheme calc
_refine_ls_wR_factor_gt 0.1151
_refine_ls_wR_factor_ref 0.1411
_reflns_number_gt 6825
_reflns_number_total 11759
_reflns_threshold_expression >2sigma(I)
_cod_data_source_file ic050084isi20050518_103020_5.cif
_cod_data_source_block mk134
_cod_original_formula_sum 'C29 H30 Cl6 N  O7 V'
_cod_database_code 4309185

loop_
_symmetry_equiv_pos_as_xyz
'x, y, z'
'-x, y+1/2, -z+1/2'
'-x, -y, -z'
'x, -y-1/2, z-1/2'

loop_
_atom_site_label
_atom_site_type_symbol
_atom_site_fract_x
_atom_site_fract_y
_atom_site_fract_z
_atom_site_U_iso_or_equiv
_atom_site_adp_type
_atom_site_occupancy
_atom_site_symmetry_multiplicity
_atom_site_calc_flag
_atom_site_refinement_flags
_atom_site_disorder_assembly
_atom_site_disorder_group
V1 V 0.19016(5) 0.39883(6) -0.00818(3) 0.0221(2) Uani 1 1 d . . .
O2 O 0.15305(18) 0.3093(2) 0.03302(14) 0.0254(8) Uani 1 1 d . . .
O3 O 0.28842(18) 0.3763(2) 0.01959(14) 0.0239(8) Uani 1 1 d . . .
O4 O 0.20838(18) 0.5151(2) -0.03724(13) 0.0238(8) Uani 1 1 d . . .
O5 O 0.17946(18) 0.3447(2) -0.06703(14) 0.0273(9) Uani 1 1 d . . .
O6 O 0.0828(2) 0.4483(3) -0.02328(17) 0.0275(9) Uani 1 1 d . . .
H6A H 0.053(3) 0.413(4) -0.028(2) 0.024(18) Uiso 1 1 d . . .
H6B H 0.076(3) 0.485(4) -0.050(3) 0.05(2) Uiso 1 1 d . . .
N7 N 0.1962(2) 0.4849(3) 0.08003(16) 0.0190(9) Uani 1 1 d . . .
C8 C 0.1360(3) 0.2938(3) 0.0836(2) 0.0234(12) Uani 1 1 d . . .
C9 C 0.1242(3) 0.2029(4) 0.0983(2) 0.0273(12) Uani 1 1 d . . .
C10 C 0.1045(3) 0.1795(4) 0.1493(2) 0.0312(13) Uani 1 1 d . . .
H10 H 0.0967 0.1179 0.1584 0.037 Uiso 1 1 calc R . .
C11 C 0.0967(3) 0.2496(4) 0.1866(2) 0.0313(13) Uani 1 1 d . . .
C12 C 0.1090(3) 0.3390(4) 0.1743(2) 0.0279(13) Uani 1 1 d . . .
H12 H 0.1048 0.3850 0.2014 0.033 Uiso 1 1 calc R . .
C13 C 0.1276(3) 0.3631(3) 0.1223(2) 0.0228(12) Uani 1 1 d . . .
C14 C 0.1323(3) 0.4607(3) 0.1065(2) 0.0258(12) Uani 1 1 d . . .
H14A H 0.1346 0.4981 0.1413 0.031 Uiso 1 1 calc R . .
H14B H 0.0865 0.4773 0.0797 0.031 Uiso 1 1 calc R . .
C15 C 0.2646(3) 0.4680(3) 0.1224(2) 0.0221(12) Uani 1 1 d . . .
H15A H 0.2602 0.4078 0.1400 0.026 Uiso 1 1 calc R . .
H15B H 0.2678 0.5142 0.1529 0.026 Uiso 1 1 calc R . .
C16 C 0.1879(3) 0.5843(3) 0.0666(2) 0.0234(12) Uani 1 1 d . . .
H16A H 0.1879 0.6186 0.1022 0.028 Uiso 1 1 calc R . .
H16B H 0.1400 0.5948 0.0409 0.028 Uiso 1 1 calc R . .
C17 C 0.3443(3) 0.4209(3) 0.05260(19) 0.0202(11) Uani 1 1 d . . .
C18 C 0.4143(3) 0.4156(3) 0.03859(19) 0.0202(11) Uani 1 1 d . . .
C19 C 0.4745(3) 0.4609(3) 0.0702(2) 0.0218(12) Uani 1 1 d . . .
H19 H 0.5215 0.4575 0.0601 0.026 Uiso 1 1 calc R . .
C20 C 0.4638(3) 0.5110(3) 0.1168(2) 0.0209(11) Uani 1 1 d . . .
C21 C 0.3952(3) 0.5156(3) 0.1323(2) 0.0230(12) Uani 1 1 d . . .
H21 H 0.3894 0.5504 0.1646 0.028 Uiso 1 1 calc R . .
C22 C 0.3356(3) 0.4698(3) 0.1011(2) 0.0207(12) Uani 1 1 d . . .
C23 C 0.2555(3) 0.5788(3) -0.0127(2) 0.0202(11) Uani 1 1 d . . .
C24 C 0.3131(3) 0.6077(3) -0.03863(19) 0.0212(11) Uani 1 1 d . . .
C25 C 0.3635(3) 0.6726(3) -0.0141(2) 0.0231(12) Uani 1 1 d . . .
H25 H 0.4029 0.6902 -0.0319 0.028 Uiso 1 1 calc R . .
C26 C 0.3552(3) 0.7113(4) 0.0371(2) 0.0253(12) Uani 1 1 d . . .
C27 C 0.2973(3) 0.6856(3) 0.0629(2) 0.0243(12) Uani 1 1 d . . .
H27 H 0.2915 0.7138 0.0975 0.029 Uiso 1 1 calc R . .
C28 C 0.2487(3) 0.6200(3) 0.0388(2) 0.0213(11) Uani 1 1 d . . .
Cl29 Cl 0.13348(8) 0.11721(9) 0.05070(6) 0.0374(4) Uani 1 1 d . . .
Cl30 Cl 0.06703(8) 0.22178(11) 0.24966(6) 0.0412(4) Uani 1 1 d . . .
Cl31 Cl 0.42700(7) 0.35177(9) -0.01947(5) 0.0274(3) Uani 1 1 d . . .
Cl32 Cl 0.53752(7) 0.56960(9) 0.15747(5) 0.0289(3) Uani 1 1 d . . .
Cl33 Cl 0.32332(7) 0.55786(9) -0.10240(5) 0.0288(3) Uani 1 1 d . . .
Cl34 Cl 0.41802(8) 0.79341(10) 0.06754(6) 0.0380(4) Uani 1 1 d . . .
V35 V 0.33563(5) 0.42763(6) 0.29141(3) 0.0229(2) Uani 1 1 d . . .
O36 O 0.4352(2) 0.3795(4) 0.33780(17) 0.0333(10) Uani 1 1 d . . .
H36A H 0.460(3) 0.357(3) 0.311(2) 0.025(14) Uiso 1 1 d . . .
H36B H 0.454(4) 0.429(5) 0.346(3) 0.07(3) Uiso 1 1 d . . .
O37 O 0.3721(2) 0.4945(2) 0.25243(14) 0.0305(9) Uani 1 1 d . . .
O38 O 0.33604(18) 0.5112(2) 0.34958(13) 0.0263(8) Uani 1 1 d . . .
O39 O 0.33687(18) 0.3244(2) 0.24711(13) 0.0251(8) Uani 1 1 d . . .
O40 O 0.23409(18) 0.4475(2) 0.26299(13) 0.0247(8) Uani 1 1 d . . .
N41 N 0.2932(2) 0.3276(3) 0.35755(16) 0.0221(10) Uani 1 1 d . . .
C42 C 0.3132(3) 0.2385(3) 0.2446(2) 0.0215(11) Uani 1 1 d . . .
C43 C 0.3036(3) 0.1911(4) 0.1932(2) 0.0269(13) Uani 1 1 d . . .
C44 C 0.2765(3) 0.1036(4) 0.1874(2) 0.0296(13) Uani 1 1 d . . .
H44 H 0.2706 0.0726 0.1519 0.036 Uiso 1 1 calc R . .
C45 C 0.2583(3) 0.0624(4) 0.2342(2) 0.0301(13) Uani 1 1 d . . .
C46 C 0.2690(3) 0.1050(4) 0.2868(2) 0.0260(12) Uani 1 1 d . . .
H46 H 0.2567 0.0746 0.3187 0.031 Uiso 1 1 calc R . .
C47 C 0.2977(3) 0.1920(4) 0.2927(2) 0.0255(12) Uani 1 1 d . . .
C48 C 0.3195(3) 0.2327(3) 0.3513(2) 0.0240(12) Uani 1 1 d . . .
H48A H 0.3003 0.1931 0.3785 0.029 Uiso 1 1 calc R . .
H48B H 0.3738 0.2322 0.3621 0.029 Uiso 1 1 calc R . .
C49 C 0.2114(3) 0.3248(3) 0.3469(2) 0.0266(13) Uani 1 1 d . . .
H49A H 0.1960 0.2926 0.3790 0.032 Uiso 1 1 calc R . .
H49B H 0.1938 0.2887 0.3120 0.032 Uiso 1 1 calc R . .
C50 C 0.3236(3) 0.3540(4) 0.4181(2) 0.0270(13) Uani 1 1 d . . .
H50A H 0.3779 0.3489 0.4249 0.032 Uiso 1 1 calc R . .
H50B H 0.3057 0.3099 0.4436 0.032 Uiso 1 1 calc R . .
C51 C 0.1877(3) 0.4731(3) 0.2964(2) 0.0232(12) Uani 1 1 d . . .
C52 C 0.1507(3) 0.5567(4) 0.2893(2) 0.0271(12) Uani 1 1 d . . .
C53 C 0.1054(3) 0.5857(4) 0.3254(2) 0.0309(13) Uani 1 1 d . . .
H53 H 0.0807 0.6426 0.3199 0.037 Uiso 1 1 calc R . .
C54 C 0.0972(3) 0.5289(4) 0.3698(2) 0.0322(14) Uani 1 1 d . . .
C55 C 0.1299(3) 0.4447(4) 0.3769(2) 0.0274(13) Uani 1 1 d . . .
H55 H 0.1220 0.4064 0.4071 0.033 Uiso 1 1 calc R . .
C56 C 0.1743(3) 0.4154(3) 0.3400(2) 0.0246(12) Uani 1 1 d . . .
C57 C 0.3106(3) 0.5214(4) 0.3977(2) 0.0236(12) Uani 1 1 d . . .
C58 C 0.2872(3) 0.6083(3) 0.4120(2) 0.0253(12) Uani 1 1 d . . .
C59 C 0.2635(3) 0.6233(4) 0.4620(2) 0.0268(12) Uani 1 1 d . . .
H59 H 0.2472 0.6819 0.4708 0.032 Uiso 1 1 calc R . .
C60 C 0.2638(3) 0.5512(4) 0.4995(2) 0.0272(13) Uani 1 1 d . . .
C61 C 0.2818(3) 0.4639(4) 0.4854(2) 0.0280(13) Uani 1 1 d . . .
H61 H 0.2790 0.4148 0.5107 0.034 Uiso 1 1 calc R . .
C62 C 0.3040(3) 0.4485(3) 0.4344(2) 0.0214(11) Uani 1 1 d . . .
Cl63 Cl 0.32564(8) 0.24371(9) 0.13355(5) 0.0320(3) Uani 1 1 d . . .
Cl64 Cl 0.22159(9) -0.04775(10) 0.22613(6) 0.0430(4) Uani 1 1 d . . .
Cl65 Cl 0.16421(9) 0.62884(10) 0.23417(6) 0.0382(4) Uani 1 1 d . . .
Cl66 Cl 0.04577(9) 0.56626(11) 0.41946(7) 0.0472(4) Uani 1 1 d . . .
Cl67 Cl 0.28787(8) 0.69743(9) 0.36473(5) 0.0329(3) Uani 1 1 d . . .
Cl68 Cl 0.24003(8) 0.57345(10) 0.56548(6) 0.0372(4) Uani 1 1 d . . .
O69 O 0.0468(2) 0.9432(3) 0.38701(16) 0.0373(10) Uani 1 1 d . . .
C70 C 0.0464(4) 0.9973(5) 0.3361(2) 0.0483(17) Uani 1 1 d . . .
H70A H 0.0836 1.0463 0.3440 0.058 Uiso 1 1 calc R . .
H70B H -0.0025 1.0253 0.3230 0.058 Uiso 1 1 calc R . .
C71 C 0.0639(4) 0.9342(5) 0.2922(3) 0.0524(18) Uani 1 1 d . . .
H71A H 0.0880 0.9665 0.2644 0.063 Uiso 1 1 calc R . .
H71B H 0.0193 0.9030 0.2716 0.063 Uiso 1 1 calc R . .
C72 C 0.1167(4) 0.8674(4) 0.3283(3) 0.0484(17) Uani 1 1 d . . .
H72A H 0.1173 0.8080 0.3089 0.058 Uiso 1 1 calc R . .
H72B H 0.1673 0.8921 0.3374 0.058 Uiso 1 1 calc R . .
C73 C 0.0842(3) 0.8590(4) 0.3809(3) 0.0454(16) Uani 1 1 d . . .
H73A H 0.0491 0.8075 0.3769 0.054 Uiso 1 1 calc R . .
H73B H 0.1234 0.8482 0.4147 0.054 Uiso 1 1 calc R . .
C74 C 0.5703(4) 0.2338(4) 0.2854(3) 0.0491(17) Uani 1 1 d . . .
H74A H 0.5653 0.1769 0.2629 0.059 Uiso 1 1 calc R . .
H74B H 0.5786 0.2181 0.3264 0.059 Uiso 1 1 calc R . .
C75 C 0.6313(4) 0.2900(5) 0.2728(3) 0.069(2) Uani 1 1 d . . .
H75A H 0.6723 0.2515 0.2655 0.082 Uiso 1 1 calc R . .
H75B H 0.6501 0.3322 0.3046 0.082 Uiso 1 1 calc R . .
C76 C 0.5957(4) 0.3416(5) 0.2198(3) 0.065(2) Uani 1 1 d . . .
H76A H 0.6204 0.4008 0.2173 0.079 Uiso 1 1 calc R . .
H76B H 0.5974 0.3058 0.1850 0.079 Uiso 1 1 calc R . .
C77 C 0.5183(4) 0.3550(5) 0.2271(3) 0.055(2) Uani 1 1 d . . .
H77A H 0.5112 0.4178 0.2401 0.066 Uiso 1 1 calc R . .
H77B H 0.4836 0.3443 0.1907 0.066 Uiso 1 1 calc R . .
O78 O 0.5066(2) 0.2893(3) 0.26970(17) 0.0467(11) Uani 1 1 d . . .
O79 O 0.0185(2) 0.6845(3) 0.06004(18) 0.0454(11) Uani 1 1 d . . .
C80 C 0.0411(3) 0.7555(4) 0.0262(3) 0.0464(17) Uani 1 1 d . . .
H80A H 0.0068 0.7600 -0.0110 0.056 Uiso 1 1 calc R . .
H80B H 0.0911 0.7431 0.0191 0.056 Uiso 1 1 calc R . .
C81 C 0.0406(4) 0.8419(5) 0.0591(3) 0.0576(19) Uani 1 1 d . . .
H81A H -0.0072 0.8736 0.0482 0.069 Uiso 1 1 calc R . .
H81B H 0.0803 0.8833 0.0527 0.069 Uiso 1 1 calc R . .
C82 C 0.0109(4) 0.7220(5) 0.1137(3) 0.0566(19) Uani 1 1 d . . .
H82A H 0.0312 0.6797 0.1450 0.068 Uiso 1 1 calc R . .
H82B H -0.0416 0.7329 0.1144 0.068 Uiso 1 1 calc R . .
C83 C 0.0531(4) 0.8107(5) 0.1204(3) 0.0554(19) Uani 1 1 d . . .
H83A H 0.0325 0.8543 0.1447 0.067 Uiso 1 1 calc R . .
H83B H 0.1059 0.8010 0.1363 0.067 Uiso 1 1 calc R . .
O84 O 0.4771(3) 0.0128(4) 0.1207(2) 0.0768(17) Uani 1 1 d . . .
C85 C 0.4753(5) 0.0256(5) 0.0635(3) 0.081(3) Uani 1 1 d . . .
H85A H 0.4345 -0.0094 0.0403 0.097 Uiso 1 1 calc R . .
H85B H 0.5221 0.0061 0.0532 0.097 Uiso 1 1 calc R . .
C86 C 0.5039(5) 0.1660(7) 0.1054(5) 0.116(4) Uani 1 1 d . . .
H86A H 0.4852 0.2273 0.1122 0.139 Uiso 1 1 calc R . .
H86B H 0.5569 0.1706 0.1042 0.139 Uiso 1 1 calc R . .
C87 C 0.4635(5) 0.1279(5) 0.0536(3) 0.070(2) Uani 1 1 d . . .
H87A H 0.4833 0.1487 0.0203 0.084 Uiso 1 1 calc R . .
H87B H 0.4107 0.1439 0.0480 0.084 Uiso 1 1 calc R . .
C88 C 0.4920(7) 0.1026(9) 0.1493(3) 0.148(6) Uani 1 1 d . . .
H88A H 0.4496 0.1221 0.1659 0.178 Uiso 1 1 calc R . .
H88B H 0.5361 0.0993 0.1801 0.178 Uiso 1 1 calc R . .

loop_
_atom_site_aniso_label
_atom_site_aniso_U_11
_atom_site_aniso_U_22
_atom_site_aniso_U_33
_atom_site_aniso_U_23
_atom_site_aniso_U_13
_atom_site_aniso_U_12
V1 0.0209(5) 0.0243(5) 0.0222(5) -0.0018(4) 0.0074(4) 0.0000(4)
O2 0.029(2) 0.021(2) 0.028(2) 0.0011(16) 0.0097(17) -0.0012(16)
O3 0.0171(19) 0.029(2) 0.0252(19) -0.0037(16) 0.0029(16) 0.0003(16)
O4 0.025(2) 0.023(2) 0.0249(19) 0.0003(16) 0.0079(16) -0.0033(17)
O5 0.025(2) 0.031(2) 0.028(2) -0.0065(16) 0.0096(17) -0.0051(17)
O6 0.020(2) 0.030(3) 0.033(2) 0.002(2) 0.0082(19) -0.006(2)
N7 0.017(2) 0.020(2) 0.021(2) 0.0038(18) 0.0064(18) 0.0014(18)
C8 0.016(3) 0.026(3) 0.029(3) 0.006(2) 0.007(2) -0.001(2)
C9 0.017(3) 0.032(3) 0.031(3) 0.004(2) 0.001(2) 0.003(2)
C10 0.022(3) 0.028(3) 0.040(3) 0.010(3) -0.002(3) -0.007(3)
C11 0.022(3) 0.046(4) 0.024(3) 0.011(3) 0.002(2) -0.004(3)
C12 0.022(3) 0.036(4) 0.025(3) 0.004(2) 0.004(2) -0.005(3)
C13 0.018(3) 0.030(3) 0.021(3) -0.002(2) 0.004(2) -0.005(2)
C14 0.022(3) 0.034(3) 0.024(3) -0.003(2) 0.010(2) 0.001(2)
C15 0.023(3) 0.023(3) 0.021(3) 0.000(2) 0.007(2) 0.001(2)
C16 0.027(3) 0.019(3) 0.028(3) 0.003(2) 0.014(2) 0.004(2)
C17 0.022(3) 0.022(3) 0.017(3) 0.006(2) 0.004(2) -0.002(2)
C18 0.028(3) 0.019(3) 0.014(2) 0.005(2) 0.007(2) 0.005(2)
C19 0.018(3) 0.023(3) 0.025(3) 0.004(2) 0.005(2) 0.001(2)
C20 0.022(3) 0.016(3) 0.025(3) 0.004(2) 0.005(2) -0.003(2)
C21 0.025(3) 0.022(3) 0.024(3) 0.003(2) 0.009(2) 0.000(2)
C22 0.023(3) 0.017(3) 0.024(3) 0.007(2) 0.010(2) 0.002(2)
C23 0.018(3) 0.017(3) 0.025(3) 0.002(2) 0.005(2) 0.002(2)
C24 0.029(3) 0.019(3) 0.017(2) 0.004(2) 0.007(2) 0.002(2)
C25 0.029(3) 0.019(3) 0.024(3) 0.002(2) 0.010(2) 0.002(2)
C26 0.019(3) 0.025(3) 0.028(3) 0.002(2) -0.003(2) -0.007(2)
C27 0.034(3) 0.019(3) 0.020(3) 0.001(2) 0.005(2) -0.001(2)
C28 0.022(3) 0.019(3) 0.023(3) 0.003(2) 0.003(2) 0.006(2)
Cl29 0.0394(9) 0.0252(8) 0.0512(9) -0.0005(7) 0.0180(7) -0.0018(7)
Cl30 0.0405(9) 0.0552(10) 0.0286(8) 0.0121(7) 0.0086(7) -0.0121(8)
Cl31 0.0265(7) 0.0308(8) 0.0266(7) -0.0069(6) 0.0098(6) -0.0014(6)
Cl32 0.0253(7) 0.0341(8) 0.0278(7) -0.0054(6) 0.0061(6) -0.0080(6)
Cl33 0.0299(8) 0.0336(8) 0.0263(7) -0.0044(6) 0.0140(6) -0.0030(6)
Cl34 0.0422(9) 0.0340(9) 0.0374(8) -0.0022(6) 0.0066(7) -0.0149(7)
V35 0.0252(5) 0.0262(5) 0.0181(4) 0.0017(4) 0.0064(4) 0.0001(4)
O36 0.029(2) 0.050(3) 0.023(2) 0.005(2) 0.0096(19) 0.008(2)
O37 0.041(2) 0.032(2) 0.0203(18) 0.0014(16) 0.0112(17) -0.0035(18)
O38 0.033(2) 0.030(2) 0.0182(18) -0.0009(15) 0.0096(17) -0.0040(17)
O39 0.029(2) 0.028(2) 0.0193(18) 0.0018(15) 0.0080(16) 0.0016(17)
O40 0.026(2) 0.026(2) 0.0228(19) -0.0005(15) 0.0050(16) 0.0011(16)
N41 0.022(2) 0.023(2) 0.021(2) 0.0036(18) 0.0059(19) 0.0039(19)
C42 0.016(3) 0.024(3) 0.025(3) 0.000(2) 0.004(2) 0.004(2)
C43 0.030(3) 0.030(3) 0.023(3) 0.006(2) 0.009(2) 0.008(3)
C44 0.029(3) 0.033(3) 0.027(3) 0.000(3) 0.006(3) 0.010(3)
C45 0.026(3) 0.028(3) 0.037(3) 0.004(3) 0.008(3) 0.004(3)
C46 0.030(3) 0.025(3) 0.024(3) 0.007(2) 0.009(2) 0.010(3)
C47 0.026(3) 0.030(3) 0.023(3) 0.004(2) 0.009(2) 0.012(3)
C48 0.026(3) 0.026(3) 0.021(3) 0.004(2) 0.010(2) 0.010(2)
C49 0.028(3) 0.022(3) 0.032(3) 0.006(2) 0.011(3) 0.006(2)
C50 0.031(3) 0.030(3) 0.023(3) 0.003(2) 0.011(3) 0.005(3)
C51 0.023(3) 0.026(3) 0.020(3) -0.006(2) 0.003(2) -0.001(2)
C52 0.028(3) 0.027(3) 0.021(3) 0.004(2) -0.006(2) -0.004(3)
C53 0.032(3) 0.023(3) 0.035(3) -0.006(3) 0.000(3) 0.007(3)
C54 0.028(3) 0.032(4) 0.039(3) -0.008(3) 0.012(3) 0.007(3)
C55 0.021(3) 0.031(3) 0.031(3) 0.002(2) 0.010(2) -0.002(3)
C56 0.024(3) 0.024(3) 0.027(3) -0.003(2) 0.007(2) 0.002(2)
C57 0.016(3) 0.031(3) 0.024(3) 0.001(2) 0.003(2) -0.002(2)
C58 0.032(3) 0.025(3) 0.019(3) 0.003(2) 0.005(2) -0.007(3)
C59 0.027(3) 0.028(3) 0.025(3) -0.003(2) 0.004(2) -0.007(2)
C60 0.028(3) 0.039(4) 0.018(3) -0.002(2) 0.012(2) -0.005(3)
C61 0.033(3) 0.026(3) 0.026(3) -0.001(2) 0.009(3) -0.001(3)
C62 0.020(3) 0.024(3) 0.020(3) 0.002(2) 0.002(2) 0.003(2)
Cl63 0.0445(9) 0.0311(8) 0.0233(7) 0.0026(6) 0.0140(6) 0.0052(7)
Cl64 0.0561(10) 0.0322(9) 0.0448(9) -0.0019(7) 0.0201(8) -0.0094(7)
Cl65 0.0563(10) 0.0292(8) 0.0273(7) 0.0038(6) 0.0040(7) 0.0080(7)
Cl66 0.0471(10) 0.0484(10) 0.0522(10) -0.0006(8) 0.0252(8) 0.0184(8)
Cl67 0.0484(9) 0.0256(8) 0.0255(7) 0.0014(6) 0.0088(7) -0.0050(7)
Cl68 0.0562(10) 0.0332(8) 0.0281(7) -0.0066(6) 0.0225(7) -0.0083(7)
O69 0.033(2) 0.039(3) 0.041(2) -0.0099(19) 0.0098(19) -0.0006(19)
C70 0.052(4) 0.052(4) 0.041(4) 0.003(3) 0.010(3) 0.003(3)
C71 0.045(4) 0.067(5) 0.051(4) 0.002(4) 0.024(3) 0.004(4)
C72 0.045(4) 0.045(4) 0.061(4) -0.007(3) 0.023(4) 0.005(3)
C73 0.045(4) 0.038(4) 0.052(4) -0.008(3) 0.006(3) -0.007(3)
C74 0.054(4) 0.047(4) 0.049(4) 0.000(3) 0.015(3) 0.011(3)
C75 0.045(5) 0.088(6) 0.074(5) 0.039(5) 0.015(4) -0.002(4)
C76 0.057(5) 0.079(6) 0.067(5) 0.020(4) 0.028(4) 0.008(4)
C77 0.059(5) 0.059(5) 0.055(4) 0.021(4) 0.030(4) 0.020(4)
O78 0.045(3) 0.047(3) 0.053(3) 0.015(2) 0.024(2) 0.017(2)
O79 0.037(3) 0.039(3) 0.060(3) 0.003(2) 0.008(2) -0.008(2)
C80 0.038(4) 0.042(4) 0.059(4) 0.011(3) 0.009(3) 0.008(3)
C81 0.062(5) 0.045(5) 0.069(5) -0.006(4) 0.020(4) -0.015(4)
C82 0.059(5) 0.063(5) 0.043(4) -0.001(4) -0.001(4) -0.009(4)
C83 0.054(5) 0.049(5) 0.059(5) -0.002(4) 0.002(4) -0.008(4)
O84 0.057(3) 0.109(5) 0.062(3) 0.033(3) 0.005(3) 0.024(3)
C85 0.097(7) 0.058(6) 0.076(6) 0.000(5) -0.014(5) -0.005(5)
C86 0.037(5) 0.098(8) 0.196(12) -0.079(9) -0.020(7) 0.007(5)
C87 0.085(6) 0.050(5) 0.082(6) -0.003(4) 0.035(5) -0.021(4)
C88 0.216(13) 0.166(12) 0.041(5) -0.040(6) -0.033(6) 0.159(11)

loop_
_atom_type_symbol
_atom_type_description
_atom_type_scat_dispersion_real
_atom_type_scat_dispersion_imag
_atom_type_scat_source
C C 0.0033 0.0016 'International Tables Vol C Tables 4.2.6.8 and 6.1.1.4'
H H 0.0000 0.0000 'International Tables Vol C Tables 4.2.6.8 and 6.1.1.4'
N N 0.0061 0.0033 'International Tables Vol C Tables 4.2.6.8 and 6.1.1.4'
O O 0.0106 0.0060 'International Tables Vol C Tables 4.2.6.8 and 6.1.1.4'
V V 0.3005 0.5294 'International Tables Vol C Tables 4.2.6.8 and 6.1.1.4'
Cl Cl 0.1484 0.1585 'International Tables Vol C Tables 4.2.6.8 and 6.1.1.4'

loop_
_geom_angle_atom_site_label_1
_geom_angle_atom_site_label_2
_geom_angle_atom_site_label_3
_geom_angle
_geom_angle_site_symmetry_1
_geom_angle_site_symmetry_3
_geom_angle_publ_flag
O5 V1 O3 99.97(16) . . ?
O5 V1 O2 96.91(16) . . ?
O3 V1 O2 97.12(15) . . ?
O5 V1 O4 97.20(16) . . ?
O3 V1 O4 93.42(15) . . ?
O2 V1 O4 160.64(14) . . ?
O5 V1 O6 94.03(17) . . ?
O3 V1 O6 165.65(16) . . ?
O2 V1 O6 84.21(17) . . ?
O4 V1 O6 81.64(17) . . ?
O5 V1 N7 175.46(16) . . ?
O3 V1 N7 84.57(14) . . ?
O2 V1 N7 82.39(13) . . ?
O4 V1 N7 82.49(13) . . ?
O6 V1 N7 81.44(14) . . ?
C8 O2 V1 141.6(3) . . ?
C17 O3 V1 136.0(3) . . ?
C23 O4 V1 128.1(3) . . ?
V1 O6 H6A 116(4) . . ?
V1 O6 H6B 111(4) . . ?
H6A O6 H6B 111(6) . . ?
C15 N7 C14 108.3(3) . . ?
C15 N7 C16 110.4(4) . . ?
C14 N7 C16 105.4(3) . . ?
C15 N7 V1 113.2(3) . . ?
C14 N7 V1 109.7(3) . . ?
C16 N7 V1 109.5(3) . . ?
O2 C8 C13 123.6(4) . . ?
O2 C8 C9 117.7(4) . . ?
C13 C8 C9 118.7(4) . . ?
C10 C9 C8 122.4(5) . . ?
C10 C9 Cl29 118.5(4) . . ?
C8 C9 Cl29 119.1(4) . . ?
C9 C10 C11 117.5(5) . . ?
C9 C10 H10 121.3 . . ?
C11 C10 H10 121.3 . . ?
C12 C11 C10 121.9(5) . . ?
C12 C11 Cl30 120.1(4) . . ?
C10 C11 Cl30 118.1(4) . . ?
C11 C12 C13 120.7(5) . . ?
C11 C12 H12 119.6 . . ?
C13 C12 H12 119.6 . . ?
C12 C13 C8 118.8(5) . . ?
C12 C13 C14 120.2(4) . . ?
C8 C13 C14 120.8(4) . . ?
C13 C14 N7 115.2(4) . . ?
C13 C14 H14A 108.5 . . ?
N7 C14 H14A 108.5 . . ?
C13 C14 H14B 108.5 . . ?
N7 C14 H14B 108.5 . . ?
H14A C14 H14B 107.5 . . ?
N7 C15 C22 117.0(4) . . ?
N7 C15 H15A 108.0 . . ?
C22 C15 H15A 108.0 . . ?
N7 C15 H15B 108.0 . . ?
C22 C15 H15B 108.0 . . ?
H15A C15 H15B 107.3 . . ?
N7 C16 C28 112.2(4) . . ?
N7 C16 H16A 109.2 . . ?
C28 C16 H16A 109.2 . . ?
N7 C16 H16B 109.2 . . ?
C28 C16 H16B 109.2 . . ?
H16A C16 H16B 107.9 . . ?
O3 C17 C22 122.4(4) . . ?
O3 C17 C18 118.4(4) . . ?
C22 C17 C18 119.2(5) . . ?
C19 C18 C17 121.6(4) . . ?
C19 C18 Cl31 118.5(3) . . ?
C17 C18 Cl31 119.9(4) . . ?
C20 C19 C18 118.0(4) . . ?
C20 C19 H19 121.0 . . ?
C18 C19 H19 121.0 . . ?
C19 C20 C21 121.5(5) . . ?
C19 C20 Cl32 119.6(4) . . ?
C21 C20 Cl32 119.0(4) . . ?
C22 C21 C20 120.4(4) . . ?
C22 C21 H21 119.8 . . ?
C20 C21 H21 119.8 . . ?
C21 C22 C17 119.2(4) . . ?
C21 C22 C15 119.1(4) . . ?
C17 C22 C15 121.5(5) . . ?
O4 C23 C24 120.5(4) . . ?
O4 C23 C28 121.7(4) . . ?
C24 C23 C28 117.7(5) . . ?
C25 C24 C23 122.1(4) . . ?
C25 C24 Cl33 118.9(3) . . ?
C23 C24 Cl33 119.0(4) . . ?
C24 C25 C26 118.4(4) . . ?
C24 C25 H25 120.8 . . ?
C26 C25 H25 120.8 . . ?
C25 C26 C27 120.7(5) . . ?
C25 C26 Cl34 118.4(4) . . ?
C27 C26 Cl34 120.9(4) . . ?
C28 C27 C26 120.3(4) . . ?
C28 C27 H27 119.8 . . ?
C26 C27 H27 119.8 . . ?
C27 C28 C23 120.7(4) . . ?
C27 C28 C16 123.1(4) . . ?
C23 C28 C16 116.1(4) . . ?
O37 V35 O39 96.64(16) . . ?
O37 V35 O38 95.23(16) . . ?
O39 V35 O38 166.47(15) . . ?
O37 V35 O40 101.58(17) . . ?
O39 V35 O40 92.45(15) . . ?
O38 V35 O40 91.49(15) . . ?
O37 V35 O36 95.01(18) . . ?
O39 V35 O36 85.34(18) . . ?
O38 V35 O36 87.19(18) . . ?
O40 V35 O36 163.41(15) . . ?
O37 V35 N41 173.69(17) . . ?
O39 V35 N41 85.30(14) . . ?
O38 V35 N41 82.22(14) . . ?
O40 V35 N41 84.30(14) . . ?
O36 V35 N41 79.13(15) . . ?
V35 O36 H36A 105(3) . . ?
V35 O36 H36B 97(5) . . ?
H36A O36 H36B 105(5) . . ?
C57 O38 V35 140.4(3) . . ?
C42 O39 V35 139.4(3) . . ?
C51 O40 V35 122.6(3) . . ?
C49 N41 C48 107.4(4) . . ?
C49 N41 C50 110.6(4) . . ?
C48 N41 C50 105.7(4) . . ?
C49 N41 V35 110.9(3) . . ?
C48 N41 V35 110.5(3) . . ?
C50 N41 V35 111.6(3) . . ?
O39 C42 C43 119.8(4) . . ?
O39 C42 C47 122.6(4) . . ?
C43 C42 C47 117.6(5) . . ?
C44 C43 C42 122.6(4) . . ?
C44 C43 Cl63 118.0(4) . . ?
C42 C43 Cl63 119.4(4) . . ?
C45 C44 C43 118.1(5) . . ?
C45 C44 H44 121.0 . . ?
C43 C44 H44 121.0 . . ?
C44 C45 C46 121.8(5) . . ?
C44 C45 Cl64 118.0(4) . . ?
C46 C45 Cl64 120.2(4) . . ?
C47 C46 C45 119.7(4) . . ?
C47 C46 H46 120.1 . . ?
C45 C46 H46 120.1 . . ?
C46 C47 C42 120.0(5) . . ?
C46 C47 C48 119.4(4) . . ?
C42 C47 C48 120.3(5) . . ?
N41 C48 C47 115.5(4) . . ?
N41 C48 H48A 108.4 . . ?
C47 C48 H48A 108.4 . . ?
N41 C48 H48B 108.4 . . ?
C47 C48 H48B 108.4 . . ?
H48A C48 H48B 107.5 . . ?
N41 C49 C56 115.2(4) . . ?
N41 C49 H49A 108.5 . . ?
C56 C49 H49A 108.5 . . ?
N41 C49 H49B 108.5 . . ?
C56 C49 H49B 108.5 . . ?
H49A C49 H49B 107.5 . . ?
N41 C50 C62 115.1(4) . . ?
N41 C50 H50A 108.5 . . ?
C62 C50 H50A 108.5 . . ?
N41 C50 H50B 108.5 . . ?
C62 C50 H50B 108.5 . . ?
H50A C50 H50B 107.5 . . ?
O40 C51 C52 122.1(4) . . ?
O40 C51 C56 120.1(4) . . ?
C52 C51 C56 117.8(4) . . ?
C53 C52 C51 122.4(5) . . ?
C53 C52 Cl65 118.5(4) . . ?
C51 C52 Cl65 119.0(4) . . ?
C54 C53 C52 117.7(5) . . ?
C54 C53 H53 121.2 . . ?
C52 C53 H53 121.2 . . ?
C55 C54 C53 121.8(4) . . ?
C55 C54 Cl66 118.9(4) . . ?
C53 C54 Cl66 119.2(4) . . ?
C54 C55 C56 120.2(5) . . ?
C54 C55 H55 119.9 . . ?
C56 C55 H55 119.9 . . ?
C55 C56 C51 119.9(5) . . ?
C55 C56 C49 121.6(4) . . ?
C51 C56 C49 118.4(4) . . ?
O38 C57 C62 122.9(4) . . ?
O38 C57 C58 119.2(4) . . ?
C62 C57 C58 117.9(4) . . ?
C59 C58 C57 121.5(5) . . ?
C59 C58 Cl67 119.5(4) . . ?
C57 C58 Cl67 119.0(4) . . ?
C58 C59 C60 118.7(5) . . ?
C58 C59 H59 120.6 . . ?
C60 C59 H59 120.6 . . ?
C61 C60 C59 121.4(4) . . ?
C61 C60 Cl68 120.5(4) . . ?
C59 C60 Cl68 118.1(4) . . ?
C62 C61 C60 119.6(5) . . ?
C62 C61 H61 120.2 . . ?
C60 C61 H61 120.2 . . ?
C61 C62 C57 120.4(5) . . ?
C61 C62 C50 120.5(4) . . ?
C57 C62 C50 119.0(4) . . ?
C73 O69 C70 107.9(4) . . ?
O69 C70 C71 106.7(5) . . ?
O69 C70 H70A 110.4 . . ?
C71 C70 H70A 110.4 . . ?
O69 C70 H70B 110.4 . . ?
C71 C70 H70B 110.4 . . ?
H70A C70 H70B 108.6 . . ?
C70 C71 C72 101.8(5) . . ?
C70 C71 H71A 111.4 . . ?
C72 C71 H71A 111.4 . . ?
C70 C71 H71B 111.4 . . ?
C72 C71 H71B 111.4 . . ?
H71A C71 H71B 109.3 . . ?
C73 C72 C71 102.1(5) . . ?
C73 C72 H72A 111.3 . . ?
C71 C72 H72A 111.3 . . ?
C73 C72 H72B 111.3 . . ?
C71 C72 H72B 111.3 . . ?
H72A C72 H72B 109.2 . . ?
O69 C73 C72 107.2(5) . . ?
O69 C73 H73A 110.3 . . ?
C72 C73 H73A 110.3 . . ?
O69 C73 H73B 110.3 . . ?
C72 C73 H73B 110.3 . . ?
H73A C73 H73B 108.5 . . ?
O78 C74 C75 104.8(5) . . ?
O78 C74 H74A 110.8 . . ?
C75 C74 H74A 110.8 . . ?
O78 C74 H74B 110.8 . . ?
C75 C74 H74B 110.8 . . ?
H74A C74 H74B 108.9 . . ?
C74 C75 C76 102.9(6) . . ?
C74 C75 H75A 111.2 . . ?
C76 C75 H75A 111.2 . . ?
C74 C75 H75B 111.2 . . ?
C76 C75 H75B 111.2 . . ?
H75A C75 H75B 109.1 . . ?
C77 C76 C75 104.0(5) . . ?
C77 C76 H76A 111.0 . . ?
C75 C76 H76A 111.0 . . ?
C77 C76 H76B 111.0 . . ?
C75 C76 H76B 111.0 . . ?
H76A C76 H76B 109.0 . . ?
O78 C77 C76 105.9(5) . . ?
O78 C77 H77A 110.6 . . ?
C76 C77 H77A 110.6 . . ?
O78 C77 H77B 110.6 . . ?
C76 C77 H77B 110.6 . . ?
H77A C77 H77B 108.7 . . ?
C74 O78 C77 109.6(4) . . ?
C82 O79 C80 108.6(5) . . ?
O79 C80 C81 106.7(5) . . ?
O79 C80 H80A 110.4 . . ?
C81 C80 H80A 110.4 . . ?
O79 C80 H80B 110.4 . . ?
C81 C80 H80B 110.4 . . ?
H80A C80 H80B 108.6 . . ?
C80 C81 C83 103.8(6) . . ?
C80 C81 H81A 111.0 . . ?
C83 C81 H81A 111.0 . . ?
C80 C81 H81B 111.0 . . ?
C83 C81 H81B 111.0 . . ?
H81A C81 H81B 109.0 . . ?
O79 C82 C83 106.8(5) . . ?
O79 C82 H82A 110.4 . . ?
C83 C82 H82A 110.4 . . ?
O79 C82 H82B 110.4 . . ?
C83 C82 H82B 110.4 . . ?
H82A C82 H82B 108.6 . . ?
C81 C83 C82 100.4(5) . . ?
C81 C83 H83A 111.7 . . ?
C82 C83 H83A 111.7 . . ?
C81 C83 H83B 111.7 . . ?
C82 C83 H83B 111.7 . . ?
H83A C83 H83B 109.5 . . ?
C85 O84 C88 107.6(7) . . ?
O84 C85 C87 105.2(6) . . ?
O84 C85 H85A 110.7 . . ?
C87 C85 H85A 110.7 . . ?
O84 C85 H85B 110.7 . . ?
C87 C85 H85B 110.7 . . ?
H85A C85 H85B 108.8 . . ?
C87 C86 C88 104.3(8) . . ?
C87 C86 H86A 110.9 . . ?
C88 C86 H86A 110.9 . . ?
C87 C86 H86B 110.9 . . ?
C88 C86 H86B 110.9 . . ?
H86A C86 H86B 108.9 . . ?
C86 C87 C85 102.5(8) . . ?
C86 C87 H87A 111.3 . . ?
C85 C87 H87A 111.3 . . ?
C86 C87 H87B 111.3 . . ?
C85 C87 H87B 111.3 . . ?
H87A C87 H87B 109.2 . . ?
C86 C88 O84 106.1(7) . . ?
C86 C88 H88A 110.5 . . ?
O84 C88 H88A 110.5 . . ?
C86 C88 H88B 110.5 . . ?
O84 C88 H88B 110.5 . . ?
H88A C88 H88B 108.7 . . ?

loop_
_geom_bond_atom_site_label_1
_geom_bond_atom_site_label_2
_geom_bond_distance
_geom_bond_site_symmetry_2
_geom_bond_publ_flag
V1 O5 1.596(3) . ?
V1 O3 1.844(3) . ?
V1 O2 1.855(3) . ?
V1 O4 1.899(3) . ?
V1 O6 2.083(4) . ?
V1 N7 2.444(4) . ?
O2 C8 1.329(5) . ?
O3 C17 1.345(6) . ?
O4 C23 1.336(6) . ?
O6 H6A 0.75(5) . ?
O6 H6B 0.82(6) . ?
N7 C15 1.483(6) . ?
N7 C14 1.493(5) . ?
N7 C16 1.498(6) . ?
C8 C13 1.404(7) . ?
C8 C9 1.409(7) . ?
C9 C10 1.383(7) . ?
C9 Cl29 1.729(5) . ?
C10 C11 1.390(8) . ?
C10 H10 0.9500 . ?
C11 C12 1.375(7) . ?
C11 Cl30 1.751(5) . ?
C12 C13 1.401(6) . ?
C12 H12 0.9500 . ?
C13 C14 1.490(7) . ?
C14 H14A 0.9900 . ?
C14 H14B 0.9900 . ?
C15 C22 1.501(6) . ?
C15 H15A 0.9900 . ?
C15 H15B 0.9900 . ?
C16 C28 1.510(6) . ?
C16 H16A 0.9900 . ?
C16 H16B 0.9900 . ?
C17 C22 1.401(6) . ?
C17 C18 1.404(6) . ?
C18 C19 1.389(7) . ?
C18 Cl31 1.730(5) . ?
C19 C20 1.382(6) . ?
C19 H19 0.9500 . ?
C20 C21 1.394(6) . ?
C20 Cl32 1.744(5) . ?
C21 C22 1.382(7) . ?
C21 H21 0.9500 . ?
C23 C24 1.401(6) . ?
C23 C28 1.401(6) . ?
C24 C25 1.384(7) . ?
C24 Cl33 1.737(5) . ?
C25 C26 1.385(7) . ?
C25 H25 0.9500 . ?
C26 C27 1.392(6) . ?
C26 Cl34 1.736(5) . ?
C27 C28 1.369(7) . ?
C27 H27 0.9500 . ?
V35 O37 1.593(3) . ?
V35 O39 1.854(3) . ?
V35 O38 1.855(3) . ?
V35 O40 1.896(3) . ?
V35 O36 2.085(4) . ?
V35 N41 2.402(4) . ?
O36 H36A 0.91(5) . ?
O36 H36B 0.81(7) . ?
O38 C57 1.334(5) . ?
O39 C42 1.333(6) . ?
O40 C51 1.337(5) . ?
N41 C49 1.489(6) . ?
N41 C48 1.495(6) . ?
N41 C50 1.501(6) . ?
C42 C43 1.395(7) . ?
C42 C47 1.415(6) . ?
C43 C44 1.378(7) . ?
C43 Cl63 1.742(5) . ?
C44 C45 1.373(7) . ?
C44 H44 0.9500 . ?
C45 C46 1.384(7) . ?
C45 Cl64 1.752(6) . ?
C46 C47 1.381(7) . ?
C46 H46 0.9500 . ?
C47 C48 1.506(7) . ?
C48 H48A 0.9900 . ?
C48 H48B 0.9900 . ?
C49 C56 1.493(7) . ?
C49 H49A 0.9900 . ?
C49 H49B 0.9900 . ?
C50 C62 1.506(7) . ?
C50 H50A 0.9900 . ?
C50 H50B 0.9900 . ?
C51 C52 1.400(7) . ?
C51 C56 1.404(7) . ?
C52 C53 1.386(7) . ?
C52 Cl65 1.747(5) . ?
C53 C54 1.382(7) . ?
C53 H53 0.9500 . ?
C54 C55 1.374(7) . ?
C54 Cl66 1.750(5) . ?
C55 C56 1.388(6) . ?
C55 H55 0.9500 . ?
C57 C62 1.406(7) . ?
C57 C58 1.412(7) . ?
C58 C59 1.371(7) . ?
C58 Cl67 1.732(5) . ?
C59 C60 1.388(7) . ?
C59 H59 0.9500 . ?
C60 C61 1.384(7) . ?
C60 Cl68 1.751(4) . ?
C61 C62 1.380(6) . ?
C61 H61 0.9500 . ?
O69 C73 1.439(7) . ?
O69 C70 1.454(7) . ?
C70 C71 1.484(8) . ?
C70 H70A 0.9900 . ?
C70 H70B 0.9900 . ?
C71 C72 1.530(9) . ?
C71 H71A 0.9900 . ?
C71 H71B 0.9900 . ?
C72 C73 1.501(8) . ?
C72 H72A 0.9900 . ?
C72 H72B 0.9900 . ?
C73 H73A 0.9900 . ?
C73 H73B 0.9900 . ?
C74 O78 1.425(7) . ?
C74 C75 1.478(9) . ?
C74 H74A 0.9900 . ?
C74 H74B 0.9900 . ?
C75 C76 1.515(9) . ?
C75 H75A 0.9900 . ?
C75 H75B 0.9900 . ?
C76 C77 1.491(9) . ?
C76 H76A 0.9900 . ?
C76 H76B 0.9900 . ?
C77 O78 1.452(7) . ?
C77 H77A 0.9900 . ?
C77 H77B 0.9900 . ?
O79 C82 1.429(7) . ?
O79 C80 1.433(7) . ?
C80 C81 1.495(9) . ?
C80 H80A 0.9900 . ?
C80 H80B 0.9900 . ?
C81 C83 1.512(9) . ?
C81 H81A 0.9900 . ?
C81 H81B 0.9900 . ?
C82 C83 1.513(9) . ?
C82 H82A 0.9900 . ?
C82 H82B 0.9900 . ?
C83 H83A 0.9900 . ?
C83 H83B 0.9900 . ?
O84 C85 1.377(8) . ?
O84 C88 1.488(12) . ?
C85 C87 1.530(10) . ?
C85 H85A 0.9900 . ?
C85 H85B 0.9900 . ?
C86 C87 1.431(11) . ?
C86 C88 1.452(14) . ?
C86 H86A 0.9900 . ?
C86 H86B 0.9900 . ?
C87 H87A 0.9900 . ?
C87 H87B 0.9900 . ?
C88 H88A 0.9900 . ?
C88 H88B 0.9900 . ?
